data_7709737
loop_
_publ_author_name
'Hruzd, Mariia'
'Le Poul, Nicolas'
'Cordier, Marie'
'Kahlal, samia'
'Saillard, Jean-Yves'
'Achelle, Sylvain'
'Gauthier, Sebastien'
'Le Guen, Fran\,coise Robin'

_publ_section_title
;
 Luminescent cyclometalated alkynylplatinum(II) complexes with
 1,3-di(pyrimidin-2-yl)benzene ligands: synthesis, electrochemistry,
 photophysics and computational studies
;
_journal_name_full 'Dalton Transactions'
_journal_paper_doi 10.1039/D1DT04237H
_journal_year 2022
_chemical_compound_source 'synthesis as described'
_chemical_formula_moiety 'C23 H16 N4 O Pt'
_chemical_formula_sum 'C23 H16 N4 O Pt'
_chemical_formula_weight 559.49
_space_group_crystal_system monoclinic
_space_group_IT_number 15
_space_group_name_Hall '-C 2yc'
_space_group_name_H-M_alt 'C 1 2/c 1'
_atom_sites_solution_hydrogens geom
_audit_update_record
;
2021-12-07 deposited with the CCDC.	2022-03-11 downloaded from the CCDC.
;
_cell_angle_alpha 90
_cell_angle_beta 92.343(6)
_cell_angle_gamma 90
_cell_formula_units_Z 8
_cell_length_a 24.768(3)
_cell_length_b 10.8889(13)
_cell_length_c 13.8726(19)
_cell_measurement_reflns_used 2244
_cell_measurement_temperature 150
_cell_measurement_theta_max 22.5271
_cell_measurement_theta_min 2.4973
_cell_measurement_wavelength 0.710730
_cell_volume 3738.3(8)
_computing_cell_refinement 'Bruker APEX2 (Bruker, 2014)'
_computing_data_collection 'Bruker APEX2 (Bruker, 2014)'
_computing_data_reduction 'Bruker APEX2 (Bruker, 2014)'
_computing_molecular_graphics 'SXGRAPH (Farrugia, 1999), Mercury (CSD, 2016)'
_computing_publication_material 'CRYSCALC (T. Roisnel, local program, 2018)'
_computing_structure_refinement 'SHELXL-2018_3 (Sheldrick, 2018)'
_computing_structure_solution 'SHELXT (G. Sheldrick, 2015)'
_diffrn_ambient_temperature 150
_diffrn_detector CCD-LDI-APEX2
_diffrn_measured_fraction_theta_full 0.997
_diffrn_measured_fraction_theta_max 0.990
_diffrn_measurement_device_type 'APEXII Bruker-AXS'
_diffrn_measurement_method 'CCD rotation images, thin slices'
_diffrn_radiation_monochromator graphite
_diffrn_radiation_probe x-ray
_diffrn_radiation_source 'fine-focus sealed tube'
_diffrn_radiation_type MoK\a
_diffrn_radiation_wavelength 0.71073
_diffrn_reflns_av_R_equivalents 0.0636
_diffrn_reflns_av_unetI/netI 0.0843
_diffrn_reflns_limit_h_max 31
_diffrn_reflns_limit_h_min -22
_diffrn_reflns_limit_k_max 14
_diffrn_reflns_limit_k_min -14
_diffrn_reflns_limit_l_max 17
_diffrn_reflns_limit_l_min -16
_diffrn_reflns_number 12914
_diffrn_reflns_theta_full 25.242
_diffrn_reflns_theta_max 27.473
_diffrn_reflns_theta_min 2.497
_exptl_absorpt_coefficient_mu 7.530
_exptl_absorpt_correction_T_max 0.376
_exptl_absorpt_correction_T_min 0.297
_exptl_absorpt_correction_type multi-scan
_exptl_absorpt_process_details
;
  [Sheldrick, G.M. (2014). SADABS Bruker AXS Inc., Madison, Wisconsin, USA]
;
_exptl_crystal_colour orange
_exptl_crystal_density_diffrn 1.988
_exptl_crystal_description plate
_exptl_crystal_F_000 2144
_exptl_crystal_size_max 0.160
_exptl_crystal_size_mid 0.150
_exptl_crystal_size_min 0.130
_refine_diff_density_max 2.575
_refine_diff_density_min -1.931
_refine_diff_density_rms 0.235
_refine_ls_extinction_method none
_refine_ls_goodness_of_fit_ref 1.031
_refine_ls_hydrogen_treatment constr
_refine_ls_matrix_type full
_refine_ls_number_parameters 221
_refine_ls_number_reflns 4245
_refine_ls_number_restraints 1
_refine_ls_restrained_S_all 1.032
_refine_ls_R_factor_all 0.0773
_refine_ls_R_factor_gt 0.0467
_refine_ls_shift/su_max 0.000
_refine_ls_shift/su_mean 0.000
_refine_ls_structure_factor_coef Fsqd
_refine_ls_weighting_details 'w=1/[\s^2^(Fo^2^)+(0.0460P)^2^] where P=(Fo^2^+2Fc^2^)/3'
_refine_ls_weighting_scheme calc
_refine_ls_wR_factor_gt 0.0965
_refine_ls_wR_factor_ref 0.1078
_reflns_Friedel_coverage 0.000
_reflns_number_gt 2978
_reflns_number_total 4245
_reflns_threshold_expression >2sigma(I)
_cod_data_source_file d1dt04237h2.cif
_cod_data_source_block HM114
_cod_original_sg_symbol_H-M 'C 2/c'
_cod_database_code 7709737

loop_
_space_group_symop_operation_xyz
'x, y, z'
'-x, y, -z+1/2'
'x+1/2, y+1/2, z'
'-x+1/2, y+1/2, -z+1/2'
'-x, -y, -z'
'x, -y, z-1/2'
'-x+1/2, -y+1/2, -z'
'x+1/2, -y+1/2, z-1/2'

loop_
_atom_site_label
_atom_site_type_symbol
_atom_site_fract_x
_atom_site_fract_y
_atom_site_fract_z
_atom_site_U_iso_or_equiv
_atom_site_adp_type
_atom_site_occupancy
_atom_site_site_symmetry_order
_atom_site_calc_flag
_atom_site_refinement_flags_posn
_atom_site_refinement_flags_adp
_atom_site_refinement_flags_occupancy
_atom_site_disorder_assembly
_atom_site_disorder_group
Pt1 Pt 0.03538(2) 0.77379(3) 0.35339(2) 0.02073(12) Uani 1 1 d . . . . .
O1 O -0.1676(2) 1.0405(5) 0.4675(4) 0.0334(15) Uani 1 1 d . . . . .
N1 N 0.0617(2) 0.9496(6) 0.3422(5) 0.0206(15) Uani 1 1 d . . . . .
N2 N 0.0342(3) 1.1593(6) 0.3574(5) 0.0248(15) Uani 1 1 d . . . . .
N3 N -0.0147(3) 0.6313(6) 0.3798(5) 0.0228(16) Uani 1 1 d . . . . .
N4 N -0.1023(3) 0.5853(6) 0.4384(5) 0.0287(17) Uani 1 1 d . . . . .
C1 C 0.1114(3) 0.9854(8) 0.3153(6) 0.0245(19) Uani 1 1 d . . . . .
H1 H 0.137869 0.926377 0.299567 0.029 Uiso 1 1 calc R U . . .
C2 C 0.1228(3) 1.1105(8) 0.3112(6) 0.029(2) Uani 1 1 d . . . . .
H2 H 0.157623 1.137860 0.294655 0.035 Uiso 1 1 calc R U . . .
C3 C 0.0838(3) 1.1928(8) 0.3311(6) 0.030(2) Uani 1 1 d . . . . .
H3 H 0.091800 1.277842 0.326257 0.036 Uiso 1 1 calc R U . . .
C4 C 0.0243(3) 1.0406(7) 0.3629(6) 0.0206(18) Uani 1 1 d . . . . .
C5 C -0.0282(3) 0.9927(7) 0.3887(5) 0.0192(18) Uani 1 1 d . . . . .
C6 C -0.0289(3) 0.8645(7) 0.3879(6) 0.0237(19) Uani 1 1 d . . . . .
C7 C -0.0746(3) 0.7990(7) 0.4135(6) 0.0198(18) Uani 1 1 d . . . . .
C8 C -0.1204(3) 0.8605(8) 0.4391(6) 0.0218(18) Uani 1 1 d . . . . .
H8 H -0.151731 0.816466 0.456137 0.026 Uiso 1 1 calc R U . . .
C9 C -0.1201(3) 0.9886(8) 0.4397(6) 0.0235(19) Uani 1 1 d . . . . .
C10 C -0.0737(3) 1.0561(7) 0.4170(6) 0.0227(18) Uani 1 1 d . . . . .
H10 H -0.073524 1.143219 0.420846 0.027 Uiso 1 1 calc R U . . .
C11 C -0.1728(3) 1.1692(8) 0.4586(7) 0.036(2) Uani 1 1 d . . . . .
H11A H -0.146832 1.209441 0.503513 0.053 Uiso 1 1 calc R U . . .
H11B H -0.209543 1.193642 0.473655 0.053 Uiso 1 1 calc R U . . .
H11C H -0.165506 1.193770 0.392392 0.053 Uiso 1 1 calc R U . . .
C12 C -0.0658(3) 0.6638(8) 0.4114(6) 0.0247(19) Uani 1 1 d . . . . .
C13 C -0.0044(4) 0.5110(7) 0.3712(6) 0.0257(19) Uani 1 1 d . . . . .
H13 H 0.029160 0.484901 0.347372 0.031 Uiso 1 1 calc R U . . .
C14 C -0.0418(4) 0.4253(8) 0.3965(7) 0.035(2) Uani 1 1 d . . . . .
H14 H -0.034937 0.339891 0.390097 0.042 Uiso 1 1 calc R U . . .
C15 C -0.0891(3) 0.4663(8) 0.4311(7) 0.033(2) Uani 1 1 d . . . . .
H15 H -0.114358 0.406999 0.451306 0.039 Uiso 1 1 calc R U . . .
C16 C 0.1055(3) 0.6703(8) 0.3235(7) 0.0409(9) Uani 1 1 d D . . . .
C17 C 0.1378(3) 0.5968(8) 0.3106(7) 0.0409(9) Uani 1 1 d D . . . .
C18 C 0.1816(4) 0.5087(9) 0.2938(8) 0.0409(9) Uani 1 1 d . . . . .
C19 C 0.2085(3) 0.5102(9) 0.2049(7) 0.0409(9) Uani 1 1 d . . . . .
H19 H 0.200164 0.570339 0.156939 0.049 Uiso 1 1 calc R U . . .
C20 C 0.2463(3) 0.4233(8) 0.1912(8) 0.0409(9) Uani 1 1 d . . . . .
H20 H 0.264808 0.424501 0.132547 0.049 Uiso 1 1 calc R U . . .
C21 C 0.2591(4) 0.3363(9) 0.2552(7) 0.0409(9) Uani 1 1 d . . . . .
H21 H 0.285135 0.275937 0.240189 0.049 Uiso 1 1 calc R U . . .
C22 C 0.2347(3) 0.3323(9) 0.3452(7) 0.0409(9) Uani 1 1 d . . . . .
H22 H 0.244895 0.270327 0.390630 0.049 Uiso 1 1 calc R U . . .
C23 C 0.1962(4) 0.4171(8) 0.3677(7) 0.0409(9) Uani 1 1 d . . . . .
H23 H 0.179720 0.416513 0.428429 0.049 Uiso 1 1 calc R U . . .

loop_
_atom_site_aniso_label
_atom_site_aniso_U_11
_atom_site_aniso_U_22
_atom_site_aniso_U_33
_atom_site_aniso_U_23
_atom_site_aniso_U_13
_atom_site_aniso_U_12
Pt1 0.02193(18) 0.01887(18) 0.02156(19) -0.00014(14) 0.00309(12) 0.00378(15)
O1 0.027(3) 0.032(4) 0.043(4) -0.005(3) 0.012(3) 0.005(3)
N1 0.019(3) 0.022(4) 0.021(4) 0.001(3) 0.007(3) 0.002(3)
N2 0.026(4) 0.025(4) 0.024(4) 0.000(3) 0.001(3) 0.001(3)
N3 0.029(4) 0.014(4) 0.025(4) 0.005(3) 0.002(3) 0.009(3)
N4 0.033(4) 0.022(4) 0.031(4) 0.009(3) 0.005(3) 0.000(3)
C1 0.017(4) 0.030(5) 0.027(5) 0.001(4) 0.000(3) 0.001(4)
C2 0.018(4) 0.043(6) 0.026(5) -0.004(4) 0.000(4) -0.004(4)
C3 0.032(5) 0.027(5) 0.029(5) 0.007(4) 0.000(4) -0.005(4)
C4 0.020(4) 0.018(4) 0.024(5) -0.004(3) 0.000(3) 0.001(3)
C5 0.021(4) 0.019(4) 0.018(4) -0.002(3) 0.002(3) 0.005(4)
C6 0.023(4) 0.020(5) 0.028(5) -0.002(4) 0.003(4) 0.002(4)
C7 0.018(4) 0.018(5) 0.023(5) 0.001(3) -0.003(3) -0.003(3)
C8 0.015(4) 0.030(5) 0.020(4) 0.004(4) -0.008(3) -0.006(4)
C9 0.016(4) 0.034(5) 0.021(5) -0.001(4) -0.002(3) 0.013(4)
C10 0.025(4) 0.015(4) 0.028(5) 0.001(3) -0.001(4) 0.008(4)
C11 0.038(5) 0.024(5) 0.046(6) 0.004(4) 0.011(4) 0.017(5)
C12 0.019(4) 0.032(5) 0.023(5) 0.006(4) 0.003(3) 0.003(4)
C13 0.032(5) 0.017(5) 0.029(5) 0.001(4) 0.006(4) 0.007(4)
C14 0.044(6) 0.019(5) 0.041(6) 0.001(4) -0.004(5) 0.005(4)
C15 0.027(5) 0.030(6) 0.042(6) 0.007(4) 0.008(4) 0.000(4)
C16 0.0320(19) 0.036(2) 0.055(3) -0.0064(17) 0.0023(17) -0.0003(16)
C17 0.0320(19) 0.036(2) 0.055(3) -0.0064(17) 0.0023(17) -0.0003(16)
C18 0.0320(19) 0.036(2) 0.055(3) -0.0064(17) 0.0023(17) -0.0003(16)
C19 0.0320(19) 0.036(2) 0.055(3) -0.0064(17) 0.0023(17) -0.0003(16)
C20 0.0320(19) 0.036(2) 0.055(3) -0.0064(17) 0.0023(17) -0.0003(16)
C21 0.0320(19) 0.036(2) 0.055(3) -0.0064(17) 0.0023(17) -0.0003(16)
C22 0.0320(19) 0.036(2) 0.055(3) -0.0064(17) 0.0023(17) -0.0003(16)
C23 0.0320(19) 0.036(2) 0.055(3) -0.0064(17) 0.0023(17) -0.0003(16)

loop_
_atom_type_symbol
_atom_type_description
_atom_type_scat_dispersion_real
_atom_type_scat_dispersion_imag
_atom_type_scat_source
C C 0.0033 0.0016 'International Tables Vol C Tables 4.2.6.8 and 6.1.1.4'
H H 0.0000 0.0000 'International Tables Vol C Tables 4.2.6.8 and 6.1.1.4'
N N 0.0061 0.0033 'International Tables Vol C Tables 4.2.6.8 and 6.1.1.4'
O O 0.0106 0.0060 'International Tables Vol C Tables 4.2.6.8 and 6.1.1.4'
Pt Pt -1.7033 8.3905 'International Tables Vol C Tables 4.2.6.8 and 6.1.1.4'

loop_
_geom_angle_atom_site_label_1
_geom_angle_atom_site_label_2
_geom_angle_atom_site_label_3
_geom_angle
_geom_angle_site_symmetry_1
_geom_angle_site_symmetry_3
_geom_angle_publ_flag
C6 Pt1 N3 80.3(3) . . ?
C6 Pt1 N1 79.0(3) . . ?
N3 Pt1 N1 159.3(2) . . ?
C6 Pt1 C16 176.8(4) . . ?
N3 Pt1 C16 98.1(3) . . ?
N1 Pt1 C16 102.5(3) . . ?
C9 O1 C11 117.4(6) . . ?
C1 N1 C4 118.0(7) . . ?
C1 N1 Pt1 126.1(5) . . ?
C4 N1 Pt1 115.8(5) . . ?
C4 N2 C3 117.0(7) . . ?
C13 N3 C12 116.9(7) . . ?
C13 N3 Pt1 127.7(5) . . ?
C12 N3 Pt1 115.4(5) . . ?
C12 N4 C15 115.8(7) . . ?
N1 C1 C2 118.7(7) . . ?
N1 C1 H1 120.7 . . ?
C2 C1 H1 120.7 . . ?
C3 C2 C1 119.5(8) . . ?
C3 C2 H2 120.3 . . ?
C1 C2 H2 120.3 . . ?
N2 C3 C2 122.9(8) . . ?
N2 C3 H3 118.6 . . ?
C2 C3 H3 118.6 . . ?
N2 C4 N1 124.0(7) . . ?
N2 C4 C5 122.2(7) . . ?
N1 C4 C5 113.8(7) . . ?
C10 C5 C6 119.3(7) . . ?
C10 C5 C4 129.2(7) . . ?
C6 C5 C4 111.4(6) . . ?
C5 C6 C7 121.3(7) . . ?
C5 C6 Pt1 119.9(6) . . ?
C7 C6 Pt1 118.8(6) . . ?
C8 C7 C6 120.1(7) . . ?
C8 C7 C12 127.6(7) . . ?
C6 C7 C12 112.3(6) . . ?
C7 C8 C9 118.9(7) . . ?
C7 C8 H8 120.5 . . ?
C9 C8 H8 120.5 . . ?
O1 C9 C8 114.1(7) . . ?
O1 C9 C10 124.2(7) . . ?
C8 C9 C10 121.6(7) . . ?
C5 C10 C9 118.7(7) . . ?
C5 C10 H10 120.6 . . ?
C9 C10 H10 120.6 . . ?
O1 C11 H11A 109.5 . . ?
O1 C11 H11B 109.5 . . ?
H11A C11 H11B 109.5 . . ?
O1 C11 H11C 109.5 . . ?
H11A C11 H11C 109.5 . . ?
H11B C11 H11C 109.5 . . ?
N4 C12 N3 124.5(8) . . ?
N4 C12 C7 122.5(7) . . ?
N3 C12 C7 113.0(7) . . ?
N3 C13 C14 120.6(8) . . ?
N3 C13 H13 119.7 . . ?
C14 C13 H13 119.7 . . ?
C15 C14 C13 117.9(8) . . ?
C15 C14 H14 121.1 . . ?
C13 C14 H14 121.1 . . ?
N4 C15 C14 124.1(8) . . ?
N4 C15 H15 117.9 . . ?
C14 C15 H15 117.9 . . ?
C17 C16 Pt1 167.9(9) . . ?
C16 C17 C18 176.4(10) . . ?
C19 C18 C23 120.2(9) . . ?
C19 C18 C17 120.2(9) . . ?
C23 C18 C17 119.6(9) . . ?
C20 C19 C18 117.7(10) . . ?
C20 C19 H19 121.1 . . ?
C18 C19 H19 121.1 . . ?
C21 C20 C19 123.6(10) . . ?
C21 C20 H20 118.2 . . ?
C19 C20 H20 118.2 . . ?
C20 C21 C22 121.0(10) . . ?
C20 C21 H21 119.5 . . ?
C22 C21 H21 119.5 . . ?
C23 C22 C21 120.5(10) . . ?
C23 C22 H22 119.8 . . ?
C21 C22 H22 119.8 . . ?
C22 C23 C18 116.9(9) . . ?
C22 C23 H23 121.5 . . ?
C18 C23 H23 121.5 . . ?

loop_
_geom_bond_atom_site_label_1
_geom_bond_atom_site_label_2
_geom_bond_distance
_geom_bond_site_symmetry_2
_geom_bond_publ_flag
Pt1 C6 1.951(8) . ?
Pt1 N3 2.029(7) . ?
Pt1 N1 2.030(6) . ?
Pt1 C16 2.125(8) . ?
O1 C9 1.374(9) . ?
O1 C11 1.412(10) . ?
N1 C1 1.358(9) . ?
N1 C4 1.394(9) . ?
N2 C4 1.319(10) . ?
N2 C3 1.346(10) . ?
N3 C13 1.340(10) . ?
N3 C12 1.403(9) . ?
N4 C12 1.310(10) . ?
N4 C15 1.341(10) . ?
C1 C2 1.392(11) . ?
C1 H1 0.9500 . ?
C2 C3 1.354(11) . ?
C2 H2 0.9500 . ?
C3 H3 0.9500 . ?
C4 C5 1.461(10) . ?
C5 C10 1.391(10) . ?
C5 C6 1.396(10) . ?
C6 C7 1.397(10) . ?
C7 C8 1.376(10) . ?
C7 C12 1.488(11) . ?
C8 C9 1.395(11) . ?
C8 H8 0.9500 . ?
C9 C10 1.410(11) . ?
C10 H10 0.9500 . ?
C11 H11A 0.9800 . ?
C11 H11B 0.9800 . ?
C11 H11C 0.9800 . ?
C13 C14 1.372(12) . ?
C13 H13 0.9500 . ?
C14 C15 1.358(11) . ?
C14 H14 0.9500 . ?
C15 H15 0.9500 . ?
C16 C17 1.150(4) . ?
C17 C18 1.474(12) . ?
C18 C19 1.426(13) . ?
C18 C23 1.465(13) . ?
C19 C20 1.350(12) . ?
C19 H19 0.9500 . ?
C20 C21 1.328(13) . ?
C20 H20 0.9500 . ?
C21 C22 1.411(12) . ?
C21 H21 0.9500 . ?
C22 C23 1.373(12) . ?
C22 H22 0.9500 . ?
C23 H23 0.9500 . ?

loop_
_geom_torsion_atom_site_label_1
_geom_torsion_atom_site_label_2
_geom_torsion_atom_site_label_3
_geom_torsion_atom_site_label_4
_geom_torsion
_geom_torsion_site_symmetry_1
_geom_torsion_site_symmetry_2
_geom_torsion_site_symmetry_3
_geom_torsion_site_symmetry_4
_geom_torsion_publ_flag
C4 N1 C1 C2 1.0(11) . . . . ?
Pt1 N1 C1 C2 179.9(6) . . . . ?
N1 C1 C2 C3 -2.1(12) . . . . ?
C4 N2 C3 C2 -0.4(12) . . . . ?
C1 C2 C3 N2 1.8(13) . . . . ?
C3 N2 C4 N1 -0.8(11) . . . . ?
C3 N2 C4 C5 -178.7(7) . . . . ?
C1 N1 C4 N2 0.4(11) . . . . ?
Pt1 N1 C4 N2 -178.6(6) . . . . ?
C1 N1 C4 C5 178.5(7) . . . . ?
Pt1 N1 C4 C5 -0.4(8) . . . . ?
N2 C4 C5 C10 -4.6(13) . . . . ?
N1 C4 C5 C10 177.2(8) . . . . ?
N2 C4 C5 C6 178.9(7) . . . . ?
N1 C4 C5 C6 0.7(9) . . . . ?
C10 C5 C6 C7 1.0(12) . . . . ?
C4 C5 C6 C7 177.9(7) . . . . ?
C10 C5 C6 Pt1 -177.6(6) . . . . ?
C4 C5 C6 Pt1 -0.7(9) . . . . ?
C5 C6 C7 C8 0.7(12) . . . . ?
Pt1 C6 C7 C8 179.4(6) . . . . ?
C5 C6 C7 C12 -177.7(7) . . . . ?
Pt1 C6 C7 C12 0.9(9) . . . . ?
C6 C7 C8 C9 -0.5(12) . . . . ?
C12 C7 C8 C9 177.7(7) . . . . ?
C11 O1 C9 C8 -172.4(7) . . . . ?
C11 O1 C9 C10 9.9(12) . . . . ?
C7 C8 C9 O1 -179.3(7) . . . . ?
C7 C8 C9 C10 -1.5(12) . . . . ?
C6 C5 C10 C9 -2.9(12) . . . . ?
C4 C5 C10 C9 -179.2(8) . . . . ?
O1 C9 C10 C5 -179.3(7) . . . . ?
C8 C9 C10 C5 3.2(12) . . . . ?
C15 N4 C12 N3 -2.5(12) . . . . ?
C15 N4 C12 C7 178.9(7) . . . . ?
C13 N3 C12 N4 4.5(12) . . . . ?
Pt1 N3 C12 N4 -175.1(6) . . . . ?
C13 N3 C12 C7 -176.8(7) . . . . ?
Pt1 N3 C12 C7 3.6(8) . . . . ?
C8 C7 C12 N4 -2.5(13) . . . . ?
C6 C7 C12 N4 175.8(8) . . . . ?
C8 C7 C12 N3 178.8(8) . . . . ?
C6 C7 C12 N3 -2.9(9) . . . . ?
C12 N3 C13 C14 -2.8(11) . . . . ?
Pt1 N3 C13 C14 176.8(6) . . . . ?
N3 C13 C14 C15 -0.5(13) . . . . ?
C12 N4 C15 C14 -1.2(13) . . . . ?
C13 C14 C15 N4 2.8(14) . . . . ?
C23 C18 C19 C20 1.6(14) . . . . ?
C17 C18 C19 C20 -176.5(8) . . . . ?
C18 C19 C20 C21 0.9(14) . . . . ?
C19 C20 C21 C22 -2.4(15) . . . . ?
C20 C21 C22 C23 1.3(15) . . . . ?
C21 C22 C23 C18 1.1(13) . . . . ?
C19 C18 C23 C22 -2.5(14) . . . . ?
C17 C18 C23 C22 175.6(8) . . . . ?
